data_7234616
loop_
_publ_author_name
'D'Auria, Ilaria'
'D'Alterio, Massimo Christian'
'Tedesco, Consiglia'
'Pellecchia, Claudio'

_publ_section_title
;
 Tailor-made block copolymers of l-, d- and rac-lactides and
 \e-caprolactone via one-pot sequential ring opening polymerization by
 pyridylamidozinc(ii) catalysts
;
_journal_issue 56
_journal_name_full 'RSC Advances'
_journal_page_first 32771
_journal_paper_doi 10.1039/C9RA07133D
_journal_volume 9
_journal_year 2019
_chemical_formula_moiety 'C33 H51 N3 Si2 Zn'
_chemical_formula_sum 'C33 H51 N3 Si2 Zn'
_chemical_formula_weight 611.31
_chemical_properties_physical Air-sensitive,Moisture-sensitive
_space_group_crystal_system monoclinic
_space_group_IT_number 14
_space_group_name_Hall '-P 2ybc'
_space_group_name_H-M_alt 'P 1 21/c 1'
_symmetry_space_group_name_Hall '-P 2ybc'
_symmetry_space_group_name_H-M 'P 1 21/c 1'
_atom_sites_solution_hydrogens geom
_atom_sites_solution_primary direct
_audit_creation_date 2019-04-19
_audit_creation_method
;
Olex2 1.2
(compiled 2018.05.29 svn.r3508 for OlexSys, GUI svn.r5506)
;
_audit_update_record
;
2019-05-17 deposited with the CCDC.    2019-10-04 downloaded from the CCDC.
;
_cell_angle_alpha 90
_cell_angle_beta 93.00(3)
_cell_angle_gamma 90
_cell_formula_units_Z 4
_cell_length_a 13.188(4)
_cell_length_b 10.266(4)
_cell_length_c 26.260(16)
_cell_measurement_reflns_used 9879
_cell_measurement_temperature 296(2)
_cell_measurement_theta_max 52.69
_cell_measurement_theta_min 3.36
_cell_volume 3550(3)
_computing_cell_refinement 'CrystalClear (Rigaku Inc., 2007)'
_computing_data_collection 'CrystalClear (Rigaku Inc., 2007)'
_computing_data_reduction 'CrystalClear (Rigaku Inc., 2007)'
_computing_molecular_graphics 'Olex2 (Dolomanov et al., 2009)'
_computing_publication_material 'Olex2 (Dolomanov et al., 2009)'
_computing_structure_refinement 'ShelXL (Sheldrick, 2015)'
_computing_structure_solution 'SIR2014 (Burla et al. 2015)'
_diffrn_ambient_temperature 296.15
_diffrn_measured_fraction_theta_full 0.989
_diffrn_measured_fraction_theta_max 0.989
_diffrn_measurement_device_type 'Bruker APEX-II CCD'
_diffrn_measurement_method '\f and \w scans'
_diffrn_radiation_type CuK\a
_diffrn_radiation_wavelength 1.54178
_diffrn_reflns_av_R_equivalents 0.0407
_diffrn_reflns_av_unetI/netI 0.0292
_diffrn_reflns_Laue_measured_fraction_full 0.989
_diffrn_reflns_Laue_measured_fraction_max 0.989
_diffrn_reflns_limit_h_max 13
_diffrn_reflns_limit_h_min -13
_diffrn_reflns_limit_k_max 10
_diffrn_reflns_limit_k_min -10
_diffrn_reflns_limit_l_max 27
_diffrn_reflns_limit_l_min -27
_diffrn_reflns_number 21684
_diffrn_reflns_point_group_measured_fraction_full 0.989
_diffrn_reflns_point_group_measured_fraction_max 0.989
_diffrn_reflns_theta_full 52.869
_diffrn_reflns_theta_max 52.869
_diffrn_reflns_theta_min 3.371
_diffrn_standards_number 0
_exptl_absorpt_coefficient_mu 1.774
_exptl_absorpt_correction_T_max 0.7504
_exptl_absorpt_correction_T_min 0.1544
_exptl_absorpt_correction_type multi-scan
_exptl_absorpt_process_details
;
SADABS-2014/5 (Bruker,2014/5) was used for absorption correction.
wR2(int) was 0.1711 before and 0.0633 after correction.
The Ratio of minimum to maximum transmission is 0.2058.
The \l/2 correction factor is Not present.
;
_exptl_crystal_colour yellow
_exptl_crystal_density_diffrn 1.144
_exptl_crystal_description prism
_exptl_crystal_F_000 1312
_exptl_crystal_recrystallization_method 'Re-crystallisation from solvent: hexane'
_exptl_crystal_size_max 0.55
_exptl_crystal_size_mid 0.36
_exptl_crystal_size_min 0.26
_refine_diff_density_max 0.276
_refine_diff_density_min -0.361
_refine_diff_density_rms 0.048
_refine_ls_extinction_method none
_refine_ls_goodness_of_fit_ref 1.035
_refine_ls_hydrogen_treatment constr
_refine_ls_matrix_type full
_refine_ls_number_parameters 365
_refine_ls_number_reflns 4073
_refine_ls_number_restraints 0
_refine_ls_restrained_S_all 1.035
_refine_ls_R_factor_all 0.0418
_refine_ls_R_factor_gt 0.0361
_refine_ls_shift/su_max 0.001
_refine_ls_shift/su_mean 0.000
_refine_ls_structure_factor_coef Fsqd
_refine_ls_weighting_details 'w=1/[\s^2^(Fo^2^)+(0.0519P)^2^+1.9608P] where P=(Fo^2^+2Fc^2^)/3'
_refine_ls_weighting_scheme calc
_refine_ls_wR_factor_gt 0.0945
_refine_ls_wR_factor_ref 0.0989
_reflns_Friedel_coverage 0.000
_reflns_number_gt 3604
_reflns_number_total 4073
_reflns_threshold_expression 'I > 2\s(I)'
_cod_data_source_file c9ra07133d2.cif
_cod_data_source_block aga3_tip
_cod_database_code 7234616
_shelx_shelxl_version_number 2016/6
_shelx_space_group_comment
;
The symmetry employed for this shelxl refinement is uniquely defined
by the following loop, which should always be used as a source of
symmetry information in preference to the above space-group names.
They are only intended as comments.
;
_olex2_refinement_description
;
1. Fixed Uiso
 At 1.2 times of:
  All C(H) groups
 At 1.5 times of:
  All C(H,H,H) groups
2.a Ternary CH refined with riding coordinates:
 C1(H1), C21(H21), C24(H24)
2.b Aromatic/amide H refined with riding coordinates:
 C5(H5), C3(H3), C4(H4), C17(H17), C19(H19), C9(H9), C18(H18), C10(H10),
 C11(H11)
2.c Idealised Me refined as rotating group:
 C27(H27A,H27B,H27C), C23(H23A,H23B,H23C), C13(H13A,H13B,H13C), C26(H26A,H26B,
 H26C), C14(H14A,H14B,H14C), C25(H25A,H25B,H25C), C22(H22A,H22B,H22C), C32(H32A,
 H32B,H32C), C31(H31A,H31B,H31C), C33(H33A,H33B,H33C), C29(H29A,H29B,H29C),
 C30(H30A,H30B,H30C), C28(H28A,H28B,H28C)
;
_olex2_submission_special_instructions 'No special instructions were received'

loop_
_space_group_symop_operation_xyz
'x, y, z'
'-x, y+1/2, -z+1/2'
'-x, -y, -z'
'x, -y-1/2, z-1/2'

loop_
_atom_site_label
_atom_site_type_symbol
_atom_site_fract_x
_atom_site_fract_y
_atom_site_fract_z
_atom_site_U_iso_or_equiv
_atom_site_adp_type
_atom_site_occupancy
_atom_site_site_symmetry_order
_atom_site_calc_flag
_atom_site_refinement_flags_posn
Zn1 Zn 0.72759(2) 0.73664(3) 0.38406(2) 0.04309(16) Uani 1 1 d .
Si1 Si 0.94386(6) 0.84377(10) 0.37577(4) 0.0671(3) Uani 1 1 d .
Si2 Si 0.85253(7) 0.64575(10) 0.29923(3) 0.0684(3) Uani 1 1 d .
N2 N 0.57488(15) 0.7911(2) 0.36115(8) 0.0418(5) Uani 1 1 d .
N1 N 0.66714(15) 0.6688(2) 0.44060(7) 0.0445(5) Uani 1 1 d .
N3 N 0.84816(16) 0.7488(2) 0.34966(9) 0.0526(6) Uani 1 1 d .
C15 C 0.71336(19) 0.6433(3) 0.48975(10) 0.0441(7) Uani 1 1 d .
C6 C 0.53485(19) 0.8684(3) 0.32335(10) 0.0473(7) Uani 1 1 d .
C16 C 0.7037(2) 0.7330(3) 0.52975(11) 0.0506(7) Uani 1 1 d .
C20 C 0.7710(2) 0.5299(3) 0.49896(10) 0.0503(7) Uani 1 1 d .
C1 C 0.55764(19) 0.6552(3) 0.43662(10) 0.0500(7) Uani 1 1 d .
H1 H 0.531032 0.686351 0.468578 0.060 Uiso 1 1 calc R
C7 C 0.60334(19) 0.9317(3) 0.28754(10) 0.0503(7) Uani 1 1 d .
C2 C 0.51203(19) 0.7374(3) 0.39404(10) 0.0450(7) Uani 1 1 d .
C5 C 0.4318(2) 0.8909(3) 0.31795(12) 0.0617(8) Uani 1 1 d .
H5 H 0.405840 0.944139 0.291757 0.074 Uiso 1 1 calc R
C3 C 0.4073(2) 0.7573(3) 0.38911(12) 0.0586(8) Uani 1 1 d .
H3 H 0.364846 0.717618 0.411669 0.070 Uiso 1 1 calc R
C4 C 0.3675(2) 0.8352(3) 0.35095(12) 0.0645(9) Uani 1 1 d .
H4 H 0.297963 0.850230 0.347444 0.077 Uiso 1 1 calc R
C17 C 0.7512(3) 0.7066(4) 0.57686(11) 0.0685(9) Uani 1 1 d .
H17 H 0.744490 0.765310 0.603425 0.082 Uiso 1 1 calc R
C21 C 0.6470(2) 0.8606(3) 0.52227(12) 0.0648(8) Uani 1 1 d .
H21 H 0.620890 0.864413 0.486669 0.078 Uiso 1 1 calc R
C24 C 0.7862(2) 0.4292(3) 0.45799(12) 0.0649(8) Uani 1 1 d .
H24 H 0.741991 0.452745 0.428237 0.078 Uiso 1 1 calc R
C19 C 0.8175(2) 0.5103(3) 0.54665(12) 0.0699(9) Uani 1 1 d .
H19 H 0.856700 0.435943 0.552563 0.084 Uiso 1 1 calc R
C8 C 0.6630(2) 1.0360(3) 0.30445(12) 0.0616(8) Uani 1 1 d .
C12 C 0.5993(2) 0.8932(3) 0.23628(11) 0.0667(9) Uani 1 1 d .
C27 C 0.5235(2) 0.5127(3) 0.42892(13) 0.0754(10) Uani 1 1 d .
H27A H 0.546015 0.481201 0.397001 0.113 Uiso 1 1 calc GR
H27B H 0.450796 0.508035 0.428758 0.113 Uiso 1 1 calc GR
H27C H 0.552469 0.460218 0.456215 0.113 Uiso 1 1 calc GR
C9 C 0.7211(3) 1.1007(4) 0.26920(17) 0.0833(11) Uani 1 1 d .
H9 H 0.762050 1.170530 0.279670 0.100 Uiso 1 1 calc R
C18 C 0.8074(3) 0.5971(4) 0.58528(12) 0.0788(10) Uani 1 1 d .
H18 H 0.838872 0.581504 0.617231 0.095 Uiso 1 1 calc R
C10 C 0.7178(3) 1.0612(5) 0.21927(17) 0.0903(12) Uani 1 1 d .
H10 H 0.757510 1.103894 0.196236 0.108 Uiso 1 1 calc R
C23 C 0.5564(3) 0.8713(3) 0.55606(14) 0.0811(10) Uani 1 1 d .
H23A H 0.511563 0.798915 0.549509 0.122 Uiso 1 1 calc GR
H23B H 0.520737 0.951140 0.548637 0.122 Uiso 1 1 calc GR
H23C H 0.580133 0.870619 0.591253 0.122 Uiso 1 1 calc GR
C13 C 0.6624(3) 1.0837(4) 0.35847(14) 0.0859(11) Uani 1 1 d .
H13A H 0.593529 1.094852 0.367853 0.129 Uiso 1 1 calc GR
H13B H 0.697423 1.165544 0.361344 0.129 Uiso 1 1 calc GR
H13C H 0.695790 1.021195 0.380762 0.129 Uiso 1 1 calc GR
C11 C 0.6574(3) 0.9607(5) 0.20287(14) 0.0864(12) Uani 1 1 d .
H11 H 0.655102 0.936994 0.168648 0.104 Uiso 1 1 calc R
C26 C 0.8948(3) 0.4282(4) 0.44143(15) 0.0951(12) Uani 1 1 d .
H26A H 0.911230 0.512156 0.428060 0.143 Uiso 1 1 calc GR
H26B H 0.901651 0.363208 0.415553 0.143 Uiso 1 1 calc GR
H26C H 0.940041 0.408539 0.470220 0.143 Uiso 1 1 calc GR
C14 C 0.5326(3) 0.7823(4) 0.21665(14) 0.0961(12) Uani 1 1 d .
H14A H 0.522883 0.721616 0.243777 0.144 Uiso 1 1 calc GR
H14B H 0.564589 0.738866 0.189365 0.144 Uiso 1 1 calc GR
H14C H 0.467988 0.816034 0.204342 0.144 Uiso 1 1 calc GR
C25 C 0.7552(3) 0.2924(4) 0.47523(16) 0.1000(13) Uani 1 1 d .
H25A H 0.799737 0.264917 0.503260 0.150 Uiso 1 1 calc GR
H25B H 0.759866 0.232447 0.447414 0.150 Uiso 1 1 calc GR
H25C H 0.686600 0.294564 0.485791 0.150 Uiso 1 1 calc GR
C22 C 0.7172(3) 0.9773(4) 0.53177(18) 0.1114(15) Uani 1 1 d .
H22A H 0.747197 0.973088 0.565829 0.167 Uiso 1 1 calc GR
H22B H 0.678756 1.056408 0.527635 0.167 Uiso 1 1 calc GR
H22C H 0.769725 0.975958 0.507811 0.167 Uiso 1 1 calc GR
C32 C 0.9552(3) 0.5209(5) 0.30440(16) 0.1164(16) Uani 1 1 d .
H32A H 1.019079 0.560901 0.298023 0.175 Uiso 1 1 calc GR
H32B H 0.941062 0.453253 0.279790 0.175 Uiso 1 1 calc GR
H32C H 0.958308 0.484109 0.338067 0.175 Uiso 1 1 calc GR
C31 C 0.8644(4) 0.7302(5) 0.23758(15) 0.1237(18) Uani 1 1 d .
H31A H 0.822344 0.806606 0.236516 0.186 Uiso 1 1 calc GR
H31B H 0.843104 0.672866 0.210192 0.186 Uiso 1 1 calc GR
H31C H 0.933860 0.754995 0.234054 0.186 Uiso 1 1 calc GR
C33 C 0.7329(3) 0.5487(5) 0.29550(17) 0.1157(15) Uani 1 1 d .
H33A H 0.723813 0.507501 0.327767 0.173 Uiso 1 1 calc GR
H33B H 0.736872 0.483330 0.269528 0.173 Uiso 1 1 calc GR
H33C H 0.676405 0.605206 0.287284 0.173 Uiso 1 1 calc GR
C29 C 1.0729(3) 0.7863(6) 0.3608(2) 0.139(2) Uani 1 1 d .
H29A H 1.078693 0.694819 0.367952 0.208 Uiso 1 1 calc GR
H29B H 1.123024 0.832983 0.381450 0.208 Uiso 1 1 calc GR
H29C H 1.083524 0.801556 0.325454 0.208 Uiso 1 1 calc GR
C30 C 0.9411(4) 0.8409(7) 0.44555(17) 0.162(3) Uani 1 1 d .
H30A H 0.885846 0.893750 0.456058 0.243 Uiso 1 1 calc GR
H30B H 1.003920 0.874568 0.460227 0.243 Uiso 1 1 calc GR
H30C H 0.931967 0.752977 0.456858 0.243 Uiso 1 1 calc GR
C28 C 0.9410(4) 1.0128(5) 0.3531(3) 0.165(3) Uani 1 1 d .
H28A H 0.920643 1.014484 0.317423 0.248 Uiso 1 1 calc GR
H28B H 1.007422 1.050498 0.358063 0.248 Uiso 1 1 calc GR
H28C H 0.893500 1.061992 0.371790 0.248 Uiso 1 1 calc GR

loop_
_atom_site_aniso_label
_atom_site_aniso_U_11
_atom_site_aniso_U_22
_atom_site_aniso_U_33
_atom_site_aniso_U_23
_atom_site_aniso_U_13
_atom_site_aniso_U_12
Zn1 0.0353(2) 0.0538(3) 0.0408(3) 0.00461(15) 0.00720(17) -0.00169(15)
Si1 0.0373(5) 0.0857(7) 0.0788(6) 0.0117(5) 0.0076(4) -0.0064(4)
Si2 0.0635(6) 0.0886(7) 0.0543(5) 0.0009(5) 0.0133(4) 0.0199(5)
N2 0.0355(12) 0.0512(14) 0.0387(12) 0.0014(11) 0.0024(10) -0.0001(10)
N1 0.0384(12) 0.0571(14) 0.0381(13) 0.0088(10) 0.0034(10) -0.0053(10)
N3 0.0380(13) 0.0719(16) 0.0487(14) 0.0071(11) 0.0107(11) 0.0041(10)
C15 0.0417(15) 0.0491(18) 0.0419(16) 0.0058(13) 0.0062(12) -0.0083(12)
C6 0.0404(16) 0.0562(18) 0.0450(16) -0.0018(14) 0.0003(12) 0.0028(13)
C16 0.0530(17) 0.0510(18) 0.0485(18) 0.0017(14) 0.0091(14) -0.0071(13)
C20 0.0541(16) 0.0525(18) 0.0448(17) 0.0077(14) 0.0057(13) -0.0015(14)
C1 0.0422(16) 0.0633(19) 0.0452(16) 0.0054(14) 0.0081(12) -0.0085(13)
C7 0.0425(15) 0.0598(19) 0.0483(18) 0.0132(14) -0.0016(13) 0.0105(14)
C2 0.0361(16) 0.0547(18) 0.0444(16) -0.0057(13) 0.0055(13) -0.0035(12)
C5 0.0446(18) 0.077(2) 0.0628(19) 0.0045(17) -0.0069(15) 0.0110(15)
C3 0.0392(17) 0.075(2) 0.063(2) -0.0029(16) 0.0112(15) -0.0061(14)
C4 0.0324(15) 0.087(2) 0.073(2) -0.0042(19) -0.0023(16) 0.0068(16)
C17 0.077(2) 0.085(2) 0.0435(19) -0.0085(17) 0.0007(16) 0.0002(19)
C21 0.081(2) 0.052(2) 0.063(2) -0.0006(15) 0.0197(16) -0.0009(16)
C24 0.081(2) 0.055(2) 0.0589(19) 0.0024(15) 0.0030(16) 0.0116(16)
C19 0.075(2) 0.077(2) 0.057(2) 0.0143(18) 0.0008(17) 0.0185(18)
C8 0.0501(17) 0.065(2) 0.069(2) 0.0129(17) 0.0054(15) 0.0070(16)
C12 0.064(2) 0.085(2) 0.051(2) 0.0153(18) 0.0029(16) 0.0132(18)
C27 0.064(2) 0.073(2) 0.089(2) 0.0180(19) -0.0035(18) -0.0257(17)
C9 0.063(2) 0.074(2) 0.114(3) 0.028(2) 0.012(2) -0.0011(18)
C18 0.080(2) 0.110(3) 0.045(2) 0.006(2) -0.0091(16) 0.014(2)
C10 0.074(3) 0.112(3) 0.087(3) 0.050(3) 0.025(2) 0.017(2)
C23 0.081(2) 0.075(2) 0.089(2) -0.0018(19) 0.0250(19) 0.0114(19)
C13 0.081(2) 0.083(3) 0.094(3) -0.016(2) 0.003(2) -0.016(2)
C11 0.079(3) 0.123(4) 0.058(2) 0.026(2) 0.0108(19) 0.020(2)
C26 0.106(3) 0.091(3) 0.092(3) -0.006(2) 0.033(2) 0.022(2)
C14 0.106(3) 0.118(3) 0.064(2) -0.019(2) -0.006(2) -0.005(3)
C25 0.132(4) 0.058(2) 0.110(3) 0.002(2) 0.004(3) -0.007(2)
C22 0.121(3) 0.064(3) 0.154(4) -0.016(3) 0.057(3) -0.017(2)
C32 0.122(3) 0.128(4) 0.102(3) 0.003(3) 0.028(3) 0.061(3)
C31 0.163(5) 0.148(4) 0.064(3) 0.021(2) 0.040(3) 0.056(3)
C33 0.112(3) 0.127(4) 0.107(3) -0.059(3) 0.003(3) -0.002(3)
C29 0.047(2) 0.194(5) 0.176(5) -0.016(4) 0.010(3) -0.003(3)
C30 0.138(4) 0.250(7) 0.098(3) -0.047(4) 0.017(3) -0.104(5)
C28 0.105(4) 0.097(4) 0.289(8) 0.049(4) -0.048(4) -0.030(3)

loop_
_atom_type_symbol
_atom_type_description
_atom_type_scat_dispersion_real
_atom_type_scat_dispersion_imag
_atom_type_scat_source
C C 0.0181 0.0091 'International Tables Vol C Tables 4.2.6.8 and 6.1.1.4'
H H 0.0000 0.0000 'International Tables Vol C Tables 4.2.6.8 and 6.1.1.4'
N N 0.0311 0.0180 'International Tables Vol C Tables 4.2.6.8 and 6.1.1.4'
Si Si 0.2541 0.3302 'International Tables Vol C Tables 4.2.6.8 and 6.1.1.4'
Zn Zn -1.5491 0.6778 'International Tables Vol C Tables 4.2.6.8 and 6.1.1.4'

loop_
_geom_angle_atom_site_label_1
_geom_angle_atom_site_label_2
_geom_angle_atom_site_label_3
_geom_angle
N2 Zn1 Si2 114.73(7)
N1 Zn1 Si2 139.05(8)
N1 Zn1 N2 83.46(9)
N1 Zn1 N3 145.20(10)
N3 Zn1 Si2 31.41(8)
N3 Zn1 N2 130.93(9)
N3 Si1 C29 113.50(19)
N3 Si1 C30 109.78(17)
N3 Si1 C28 114.01(18)
C30 Si1 C29 105.7(3)
C30 Si1 C28 109.8(3)
C28 Si1 C29 103.6(3)
N3 Si2 Zn1 35.09(8)
N3 Si2 C32 115.19(17)
N3 Si2 C31 113.46(18)
N3 Si2 C33 108.11(15)
C32 Si2 Zn1 125.93(14)
C31 Si2 Zn1 125.51(14)
C31 Si2 C32 107.0(2)
C31 Si2 C33 108.3(2)
C33 Si2 Zn1 73.02(12)
C33 Si2 C32 104.2(2)
C6 N2 Zn1 132.96(17)
C2 N2 Zn1 108.30(17)
C2 N2 C6 118.7(2)
C15 N1 Zn1 127.79(16)
C15 N1 C1 115.20(19)
C1 N1 Zn1 116.51(16)
Si1 N3 Zn1 118.17(13)
Si2 N3 Zn1 113.50(13)
Si2 N3 Si1 127.83(14)
C16 C15 N1 120.4(2)
C20 C15 N1 120.7(2)
C20 C15 C16 118.9(2)
N2 C6 C7 119.5(2)
N2 C6 C5 121.1(2)
C5 C6 C7 119.3(2)
C15 C16 C21 122.1(3)
C17 C16 C15 119.0(3)
C17 C16 C21 118.8(3)
C15 C20 C24 122.3(2)
C19 C20 C15 119.2(3)
C19 C20 C24 118.5(3)
N1 C1 H1 107.9
N1 C1 C2 111.0(2)
N1 C1 C27 112.6(2)
C2 C1 H1 107.9
C2 C1 C27 109.5(2)
C27 C1 H1 107.9
C8 C7 C6 119.2(3)
C8 C7 C12 121.1(3)
C12 C7 C6 119.4(3)
N2 C2 C1 118.2(2)
N2 C2 C3 121.4(3)
C3 C2 C1 120.5(2)
C6 C5 H5 119.8
C4 C5 C6 120.3(3)
C4 C5 H5 119.8
C2 C3 H3 120.2
C4 C3 C2 119.6(3)
C4 C3 H3 120.2
C5 C4 H4 120.6
C3 C4 C5 118.8(3)
C3 C4 H4 120.6
C16 C17 H17 119.1
C18 C17 C16 121.7(3)
C18 C17 H17 119.1
C16 C21 H21 107.7
C16 C21 C23 112.4(3)
C16 C21 C22 111.5(3)
C23 C21 H21 107.7
C22 C21 H21 107.7
C22 C21 C23 109.5(3)
C20 C24 H24 107.7
C20 C24 C26 111.7(3)
C20 C24 C25 111.6(3)
C26 C24 H24 107.7
C26 C24 C25 110.3(3)
C25 C24 H24 107.7
C20 C19 H19 119.2
C18 C19 C20 121.6(3)
C18 C19 H19 119.2
C7 C8 C9 118.4(3)
C7 C8 C13 121.5(3)
C9 C8 C13 120.0(3)
C7 C12 C14 122.1(3)
C11 C12 C7 118.4(3)
C11 C12 C14 119.5(3)
C1 C27 H27A 109.5
C1 C27 H27B 109.5
C1 C27 H27C 109.5
H27A C27 H27B 109.5
H27A C27 H27C 109.5
H27B C27 H27C 109.5
C8 C9 H9 120.0
C10 C9 C8 120.1(4)
C10 C9 H9 120.0
C17 C18 C19 119.6(3)
C17 C18 H18 120.2
C19 C18 H18 120.2
C9 C10 H10 119.5
C11 C10 C9 121.1(3)
C11 C10 H10 119.5
C21 C23 H23A 109.5
C21 C23 H23B 109.5
C21 C23 H23C 109.5
H23A C23 H23B 109.5
H23A C23 H23C 109.5
H23B C23 H23C 109.5
C8 C13 H13A 109.5
C8 C13 H13B 109.5
C8 C13 H13C 109.5
H13A C13 H13B 109.5
H13A C13 H13C 109.5
H13B C13 H13C 109.5
C12 C11 H11 119.5
C10 C11 C12 121.0(4)
C10 C11 H11 119.5
C24 C26 H26A 109.5
C24 C26 H26B 109.5
C24 C26 H26C 109.5
H26A C26 H26B 109.5
H26A C26 H26C 109.5
H26B C26 H26C 109.5
C12 C14 H14A 109.5
C12 C14 H14B 109.5
C12 C14 H14C 109.5
H14A C14 H14B 109.5
H14A C14 H14C 109.5
H14B C14 H14C 109.5
C24 C25 H25A 109.5
C24 C25 H25B 109.5
C24 C25 H25C 109.5
H25A C25 H25B 109.5
H25A C25 H25C 109.5
H25B C25 H25C 109.5
C21 C22 H22A 109.5
C21 C22 H22B 109.5
C21 C22 H22C 109.5
H22A C22 H22B 109.5
H22A C22 H22C 109.5
H22B C22 H22C 109.5
Si2 C32 H32A 109.5
Si2 C32 H32B 109.5
Si2 C32 H32C 109.5
H32A C32 H32B 109.5
H32A C32 H32C 109.5
H32B C32 H32C 109.5
Si2 C31 H31A 109.5
Si2 C31 H31B 109.5
Si2 C31 H31C 109.5
H31A C31 H31B 109.5
H31A C31 H31C 109.5
H31B C31 H31C 109.5
Si2 C33 H33A 109.5
Si2 C33 H33B 109.5
Si2 C33 H33C 109.5
H33A C33 H33B 109.5
H33A C33 H33C 109.5
H33B C33 H33C 109.5
Si1 C29 H29A 109.5
Si1 C29 H29B 109.5
Si1 C29 H29C 109.5
H29A C29 H29B 109.5
H29A C29 H29C 109.5
H29B C29 H29C 109.5
Si1 C30 H30A 109.5
Si1 C30 H30B 109.5
Si1 C30 H30C 109.5
H30A C30 H30B 109.5
H30A C30 H30C 109.5
H30B C30 H30C 109.5
Si1 C28 H28A 109.5
Si1 C28 H28B 109.5
Si1 C28 H28C 109.5
H28A C28 H28B 109.5
H28A C28 H28C 109.5
H28B C28 H28C 109.5

loop_
_geom_bond_atom_site_label_1
_geom_bond_atom_site_label_2
_geom_bond_distance
Zn1 Si2 2.9888(15)
Zn1 N2 2.146(2)
Zn1 N1 1.857(2)
Zn1 N3 1.873(2)
Si1 N3 1.710(3)
Si1 C29 1.862(4)
Si1 C30 1.835(5)
Si1 C28 1.835(5)
Si2 N3 1.699(3)
Si2 C32 1.864(4)
Si2 C31 1.850(4)
Si2 C33 1.864(4)
N2 C6 1.356(3)
N2 C2 1.346(3)
N1 C15 1.423(3)
N1 C1 1.449(3)
C15 C16 1.407(4)
C15 C20 1.405(4)
C6 C7 1.487(4)
C6 C5 1.378(4)
C16 C17 1.384(4)
C16 C21 1.516(4)
C20 C24 1.512(4)
C20 C19 1.380(4)
C1 H1 0.9800
C1 C2 1.501(4)
C1 C27 1.540(4)
C7 C8 1.388(4)
C7 C12 1.401(4)
C2 C3 1.395(4)
C5 H5 0.9300
C5 C4 1.368(4)
C3 H3 0.9300
C3 C4 1.366(4)
C4 H4 0.9300
C17 H17 0.9300
C17 C18 1.358(5)
C21 H21 0.9800
C21 C23 1.529(4)
C21 C22 1.527(5)
C24 H24 0.9800
C24 C26 1.518(5)
C24 C25 1.537(5)
C19 H19 0.9300
C19 C18 1.362(5)
C8 C9 1.400(5)
C8 C13 1.501(5)
C12 C11 1.380(5)
C12 C14 1.513(5)
C27 H27A 0.9600
C27 H27B 0.9600
C27 H27C 0.9600
C9 H9 0.9300
C9 C10 1.371(5)
C18 H18 0.9300
C10 H10 0.9300
C10 C11 1.361(5)
C23 H23A 0.9600
C23 H23B 0.9600
C23 H23C 0.9600
C13 H13A 0.9600
C13 H13B 0.9600
C13 H13C 0.9600
C11 H11 0.9300
C26 H26A 0.9600
C26 H26B 0.9600
C26 H26C 0.9600
C14 H14A 0.9600
C14 H14B 0.9600
C14 H14C 0.9600
C25 H25A 0.9600
C25 H25B 0.9600
C25 H25C 0.9600
C22 H22A 0.9600
C22 H22B 0.9600
C22 H22C 0.9600
C32 H32A 0.9600
C32 H32B 0.9600
C32 H32C 0.9600
C31 H31A 0.9600
C31 H31B 0.9600
C31 H31C 0.9600
C33 H33A 0.9600
C33 H33B 0.9600
C33 H33C 0.9600
C29 H29A 0.9600
C29 H29B 0.9600
C29 H29C 0.9600
C30 H30A 0.9600
C30 H30B 0.9600
C30 H30C 0.9600
C28 H28A 0.9600
C28 H28B 0.9600
C28 H28C 0.9600
